data_4084597
loop_
_publ_author_name
'McCready, Matthew S.'
'Puddephatt, Richard J.'

_publ_section_title
;
 The Platinum Center is a Stronger Nucleophile than the Free Nitrogen
 Donors in a Dimethylplatinum Complex with a Dipyridylpyridazine Ligand
;
_journal_issue 11
_journal_name_full Organometallics
_journal_page_first 2261
_journal_paper_doi 10.1021/om501023r
_journal_volume 34
_journal_year 2015
_chemical_formula_moiety 'C22 H26 Cl2 Hg N4 Pt'
_chemical_formula_sum 'C22 H26 Cl2 Hg N4 Pt'
_chemical_formula_weight 813.05
_chemical_name_systematic
;
 ?
;
_space_group_IT_number 2
_symmetry_cell_setting triclinic
_symmetry_space_group_name_Hall '-P 1'
_symmetry_space_group_name_H-M 'P -1'
_atom_sites_solution_hydrogens geom
_atom_sites_solution_primary direct
_atom_sites_solution_secondary difmap
_audit_creation_method SHELXL-97
_cell_angle_alpha 87.53(3)
_cell_angle_beta 72.28(3)
_cell_angle_gamma 81.62(3)
_cell_formula_units_Z 2
_cell_length_a 9.7210(19)
_cell_length_b 10.796(2)
_cell_length_c 15.581(3)
_cell_measurement_reflns_used 6306
_cell_measurement_temperature 423(2)
_cell_measurement_theta_max 26.37
_cell_measurement_theta_min 2.04
_cell_volume 1541.0(6)
_computing_cell_refinement 'DENZO-SMN (Otwinowski & Minor, 1997)'
_computing_data_collection 'COLLECT (Nonius, 1997-2001)'
_computing_data_reduction DENZO-SMN
_computing_molecular_graphics 'SHELXTL/PC (Sheldrick, 2001)'
_computing_publication_material SHELXTL/PC
_computing_structure_refinement 'SHELXL-97 (Sheldrick, 2008)'
_computing_structure_solution 'SHELXS-97 (Sheldrick, 2008)'
_diffrn_ambient_temperature 423(2)
_diffrn_measured_fraction_theta_full 0.987
_diffrn_measured_fraction_theta_max 0.987
_diffrn_measurement_device_type 'Nonius Kappa-CCD'
_diffrn_measurement_method '\f scans, and \w scans with \k offsets'
_diffrn_radiation_monochromator graphite
_diffrn_radiation_source 'fine-focus sealed tube'
_diffrn_radiation_type MoK\a
_diffrn_radiation_wavelength 0.71073
_diffrn_reflns_av_R_equivalents 0.0406
_diffrn_reflns_av_sigmaI/netI 0.0616
_diffrn_reflns_limit_h_max 11
_diffrn_reflns_limit_h_min -11
_diffrn_reflns_limit_k_max 13
_diffrn_reflns_limit_k_min -13
_diffrn_reflns_limit_l_max 19
_diffrn_reflns_limit_l_min -19
_diffrn_reflns_number 12001
_diffrn_reflns_theta_full 26.44
_diffrn_reflns_theta_max 26.44
_diffrn_reflns_theta_min 2.22
_exptl_absorpt_coefficient_mu 9.695
_exptl_absorpt_correction_T_max 0.3439
_exptl_absorpt_correction_T_min 0.3061
_exptl_absorpt_correction_type multi-scan
_exptl_absorpt_process_details 'DENZO-SMN (Otwinowski & Minor, 1997)'
_exptl_crystal_colour colourless
_exptl_crystal_density_diffrn 1.752
_exptl_crystal_density_method 'not measured'
_exptl_crystal_description block
_exptl_crystal_F_000 756
_exptl_crystal_size_max 0.16
_exptl_crystal_size_mid 0.14
_exptl_crystal_size_min 0.14
_platon_squeeze_details
;
;
_refine_diff_density_max 2.052
_refine_diff_density_min -2.788
_refine_diff_density_rms 0.394
_refine_ls_extinction_method none
_refine_ls_goodness_of_fit_ref 1.117
_refine_ls_hydrogen_treatment constr
_refine_ls_matrix_type full
_refine_ls_number_parameters 271
_refine_ls_number_reflns 6271
_refine_ls_number_restraints 0
_refine_ls_restrained_S_all 1.117
_refine_ls_R_factor_all 0.0736
_refine_ls_R_factor_gt 0.0488
_refine_ls_shift/su_max 0.001
_refine_ls_shift/su_mean 0.000
_refine_ls_structure_factor_coef Fsqd
_refine_ls_weighting_details 'calc w=1/[\s^2^(Fo^2^)+(0.0997P)^2^+2.6628P] where P=(Fo^2^+2Fc^2^)/3'
_refine_ls_weighting_scheme calc
_refine_ls_wR_factor_gt 0.1657
_refine_ls_wR_factor_ref 0.1798
_reflns_number_gt 4262
_reflns_number_total 6271
_reflns_threshold_expression >2sigma(I)
_cod_data_source_file om501023r_si_002.cif
_cod_data_source_block 3a
_cod_depositor_comments 'Adding full bibliography for 4084597--4084602.cif.'
_cod_original_cell_volume 1541.0(5)
_cod_original_sg_symbol_H-M P-1
_cod_database_code 4084597

loop_
_symmetry_equiv_pos_as_xyz
'x, y, z'
'-x, -y, -z'

loop_
_atom_site_label
_atom_site_type_symbol
_atom_site_fract_x
_atom_site_fract_y
_atom_site_fract_z
_atom_site_U_iso_or_equiv
_atom_site_adp_type
_atom_site_occupancy
_atom_site_symmetry_multiplicity
_atom_site_calc_flag
_atom_site_refinement_flags
Pt1 Pt 0.80423(4) 0.81790(4) -0.37065(3) 0.02589(17) Uani 1 1 d .
Hg1 Hg 0.69200(5) 0.97893(4) -0.46223(3) 0.03304(18) Uani 1 1 d .
Cl1 Cl 0.9141(3) 0.6634(3) -0.2838(2) 0.0339(7) Uani 1 1 d .
Cl2 Cl 0.6078(4) 1.1344(3) -0.5559(2) 0.0433(8) Uani 1 1 d .
N1 N 0.7360(9) 0.6671(9) -0.4252(7) 0.028(2) Uani 1 1 d .
N2 N 0.5956(9) 0.8002(9) -0.2788(6) 0.028(2) Uani 1 1 d .
N3 N 0.5361(10) 0.8817(9) -0.2102(6) 0.032(2) Uani 1 1 d .
N4 N 0.2621(10) 0.9399(12) -0.0025(7) 0.044(3) Uani 1 1 d .
C1 C 0.8198(13) 0.5955(14) -0.4979(8) 0.042(3) Uani 1 1 d .
H1A H 0.9022 0.6253 -0.5357 0.050 Uiso 1 1 calc R
C2 C 0.7894(14) 0.4842(12) -0.5176(9) 0.039(3) Uani 1 1 d .
H2A H 0.8511 0.4386 -0.5673 0.047 Uiso 1 1 calc R
C3 C 0.6663(14) 0.4382(12) -0.4638(9) 0.040(3) Uani 1 1 d .
H3B H 0.6433 0.3623 -0.4775 0.049 Uiso 1 1 calc R
C4 C 0.5762(13) 0.5073(12) -0.3881(9) 0.040(3) Uani 1 1 d .
H4B H 0.4951 0.4760 -0.3499 0.048 Uiso 1 1 calc R
C5 C 0.6096(12) 0.6241(11) -0.3704(7) 0.027(3) Uani 1 1 d .
C6 C 0.5222(11) 0.7098(10) -0.2932(7) 0.021(2) Uani 1 1 d .
C7 C 0.3670(13) 0.7147(12) -0.2452(8) 0.033(3) Uani 1 1 d .
C8 C 0.3098(11) 0.7953(11) -0.1748(8) 0.027(3) Uani 1 1 d .
C9 C 0.4051(11) 0.8773(12) -0.1559(7) 0.031(3) Uani 1 1 d .
C10 C 0.3600(12) 0.9689(13) -0.0850(9) 0.043(3) Uani 1 1 d .
C11 C 0.4141(14) 1.0855(14) -0.0989(10) 0.053(4) Uani 1 1 d .
H11A H 0.4769 1.1038 -0.1547 0.063 Uiso 1 1 calc R
C12 C 0.3727(17) 1.1749(17) -0.0278(12) 0.068(5) Uani 1 1 d .
H12A H 0.4100 1.2506 -0.0350 0.081 Uiso 1 1 calc R
C15 C 0.2757(14) 0.6362(12) -0.2750(8) 0.036(3) Uani 1 1 d .
H15A H 0.3193 0.6223 -0.3393 0.044 Uiso 1 1 calc R
H15B H 0.1807 0.6854 -0.2666 0.044 Uiso 1 1 calc R
C16 C 0.2499(17) 0.5050(15) -0.2297(9) 0.059(4) Uani 1 1 d .
H16A H 0.2177 0.4553 -0.2684 0.071 Uiso 1 1 calc R
H16B H 0.3416 0.4617 -0.2244 0.071 Uiso 1 1 calc R
C17 C 0.1352(15) 0.5150(14) -0.1350(9) 0.050(4) Uani 1 1 d .
H17A H 0.0461 0.5638 -0.1402 0.060 Uiso 1 1 calc R
H17B H 0.1135 0.4316 -0.1155 0.060 Uiso 1 1 calc R
C18 C 0.1803(17) 0.5740(16) -0.0628(10) 0.062(5) Uani 1 1 d .
H18A H 0.2858 0.5676 -0.0818 0.074 Uiso 1 1 calc R
H18B H 0.1518 0.5253 -0.0080 0.074 Uiso 1 1 calc R
C19 C 0.1173(14) 0.7108(13) -0.0403(9) 0.045(3) Uani 1 1 d .
H19A H 0.1549 0.7385 0.0055 0.054 Uiso 1 1 calc R
H19B H 0.0122 0.7167 -0.0150 0.054 Uiso 1 1 calc R
C20 C 0.1526(12) 0.8005(14) -0.1221(8) 0.041(3) Uani 1 1 d .
H20A H 0.0997 0.7820 -0.1626 0.049 Uiso 1 1 calc R
H20B H 0.1159 0.8855 -0.1006 0.049 Uiso 1 1 calc R
C21 C 1.0051(13) 0.8234(12) -0.4661(8) 0.040(3) Uani 1 1 d .
H21A H 1.0780 0.7666 -0.4492 0.059 Uiso 1 1 calc R
H21B H 1.0297 0.9068 -0.4698 0.059 Uiso 1 1 calc R
H21C H 1.0007 0.7993 -0.5237 0.059 Uiso 1 1 calc R
C22 C 0.8555(12) 0.9627(11) -0.3083(8) 0.034(3) Uani 1 1 d .
H22A H 0.9037 0.9288 -0.2653 0.050 Uiso 1 1 calc R
H22B H 0.7676 1.0163 -0.2779 0.050 Uiso 1 1 calc R
H22C H 0.9188 1.0100 -0.3527 0.050 Uiso 1 1 calc R
C14 C 0.2216(15) 1.0159(19) 0.0651(11) 0.070(5) Uani 1 1 d .
H14A H 0.1614 0.9927 0.1203 0.084 Uiso 1 1 calc R
C13 C 0.2729(18) 1.144(2) 0.0537(11) 0.084(7) Uani 1 1 d .
H13A H 0.2383 1.2013 0.1008 0.100 Uiso 1 1 calc R

loop_
_atom_site_aniso_label
_atom_site_aniso_U_11
_atom_site_aniso_U_22
_atom_site_aniso_U_33
_atom_site_aniso_U_23
_atom_site_aniso_U_13
_atom_site_aniso_U_12
Pt1 0.0179(2) 0.0309(3) 0.0282(3) 0.0011(2) -0.00435(18) -0.00698(19)
Hg1 0.0288(3) 0.0350(3) 0.0375(3) 0.0061(2) -0.0124(2) -0.0080(2)
Cl1 0.0218(14) 0.0465(19) 0.0351(17) 0.0069(14) -0.0122(12) -0.0042(13)
Cl2 0.0447(19) 0.0355(18) 0.060(2) 0.0175(16) -0.0291(17) -0.0140(15)
N1 0.012(4) 0.037(6) 0.039(6) -0.001(5) -0.011(4) -0.006(4)
N2 0.021(5) 0.032(6) 0.031(5) 0.001(4) -0.009(4) -0.003(4)
N3 0.024(5) 0.037(6) 0.028(5) -0.011(5) 0.001(4) -0.001(4)
N4 0.021(5) 0.079(9) 0.032(6) -0.016(6) -0.012(5) 0.010(5)
C1 0.027(6) 0.072(10) 0.026(7) -0.008(7) -0.002(5) -0.016(6)
C2 0.047(8) 0.036(8) 0.033(7) -0.003(6) -0.008(6) -0.011(6)
C3 0.050(8) 0.030(7) 0.044(8) -0.009(6) -0.016(6) -0.007(6)
C4 0.032(7) 0.049(8) 0.042(8) 0.003(6) -0.011(6) -0.018(6)
C5 0.028(6) 0.030(7) 0.026(6) 0.006(5) -0.010(5) -0.006(5)
C6 0.019(5) 0.027(6) 0.018(5) 0.006(5) -0.007(4) -0.002(4)
C7 0.034(7) 0.047(8) 0.030(7) 0.014(6) -0.020(5) -0.021(6)
C8 0.015(5) 0.034(7) 0.033(7) 0.010(5) -0.009(5) -0.008(5)
C9 0.017(5) 0.059(9) 0.016(6) -0.006(5) -0.004(4) -0.002(5)
C10 0.018(6) 0.060(10) 0.053(9) 0.001(7) -0.015(6) -0.008(6)
C11 0.030(7) 0.068(11) 0.054(9) -0.018(8) -0.007(6) 0.006(7)
C12 0.048(9) 0.081(13) 0.078(13) -0.025(10) -0.020(9) -0.011(9)
C15 0.039(7) 0.053(8) 0.024(6) 0.018(6) -0.013(5) -0.024(6)
C16 0.056(9) 0.082(12) 0.042(9) 0.012(8) -0.008(7) -0.036(9)
C17 0.040(8) 0.060(10) 0.050(9) 0.010(7) -0.009(7) -0.015(7)
C18 0.057(10) 0.079(12) 0.044(9) 0.035(8) -0.003(7) -0.030(9)
C19 0.037(7) 0.058(10) 0.037(8) 0.011(7) -0.006(6) -0.012(7)
C20 0.021(6) 0.069(10) 0.032(7) -0.005(7) -0.008(5) 0.000(6)
C21 0.031(7) 0.043(8) 0.036(7) 0.010(6) 0.005(6) -0.011(6)
C22 0.020(6) 0.046(8) 0.040(7) 0.004(6) -0.011(5) -0.018(5)
C14 0.028(8) 0.112(16) 0.064(11) -0.040(11) -0.003(7) 0.001(9)
C13 0.058(11) 0.142(19) 0.041(10) -0.048(11) -0.025(8) 0.054(12)

loop_
_atom_type_symbol
_atom_type_description
_atom_type_scat_dispersion_real
_atom_type_scat_dispersion_imag
_atom_type_scat_source
C C 0.0033 0.0016 'International Tables Vol C Tables 4.2.6.8 and 6.1.1.4'
H H 0.0000 0.0000 'International Tables Vol C Tables 4.2.6.8 and 6.1.1.4'
N N 0.0061 0.0033 'International Tables Vol C Tables 4.2.6.8 and 6.1.1.4'
Cl Cl 0.1484 0.1585 'International Tables Vol C Tables 4.2.6.8 and 6.1.1.4'
Pt Pt -1.7033 8.3905 'International Tables Vol C Tables 4.2.6.8 and 6.1.1.4'
Hg Hg -2.3894 9.2266 'International Tables Vol C Tables 4.2.6.8 and 6.1.1.4'

loop_
_geom_angle_atom_site_label_1
_geom_angle_atom_site_label_2
_geom_angle_atom_site_label_3
_geom_angle
C21 Pt1 C22 85.7(5)
C21 Pt1 N2 175.3(4)
C22 Pt1 N2 99.0(4)
C21 Pt1 N1 99.1(4)
C22 Pt1 N1 175.2(4)
N2 Pt1 N1 76.2(3)
C21 Pt1 Cl1 90.7(4)
C22 Pt1 Cl1 91.1(4)
N2 Pt1 Cl1 89.2(3)
N1 Pt1 Cl1 88.0(3)
C21 Pt1 Hg1 88.8(4)
C22 Pt1 Hg1 88.9(4)
N2 Pt1 Hg1 91.3(3)
N1 Pt1 Hg1 92.1(3)
Cl1 Pt1 Hg1 179.47(7)
Cl2 Hg1 Pt1 174.85(8)
C1 N1 C5 118.0(10)
C1 N1 Pt1 125.1(7)
C5 N1 Pt1 115.4(7)
N3 N2 C6 121.2(9)
N3 N2 Pt1 119.8(7)
C6 N2 Pt1 118.9(7)
C9 N3 N2 121.2(9)
C14 N4 C10 121.6(14)
C2 C1 N1 123.6(11)
C2 C1 H1A 118.2
N1 C1 H1A 118.2
C1 C2 C3 119.7(12)
C1 C2 H2A 120.2
C3 C2 H2A 120.2
C2 C3 C4 119.3(11)
C2 C3 H3B 120.4
C4 C3 H3B 120.4
C3 C4 C5 119.5(11)
C3 C4 H4B 120.2
C5 C4 H4B 120.2
N1 C5 C4 119.8(10)
N1 C5 C6 114.5(9)
C4 C5 C6 125.6(10)
N2 C6 C7 119.5(10)
N2 C6 C5 113.3(9)
C7 C6 C5 126.5(9)
C8 C7 C6 117.4(9)
C8 C7 C15 122.0(10)
C6 C7 C15 120.6(11)
C7 C8 C9 118.1(9)
C7 C8 C20 119.1(10)
C9 C8 C20 122.8(10)
N3 C9 C10 113.9(10)
N3 C9 C8 121.0(10)
C10 C9 C8 124.6(10)
N4 C10 C11 121.2(12)
N4 C10 C9 118.4(12)
C11 C10 C9 120.3(12)
C10 C11 C12 120.3(14)
C10 C11 H11A 119.8
C12 C11 H11A 119.8
C13 C12 C11 117.0(16)
C13 C12 H12A 121.5
C11 C12 H12A 121.5
C7 C15 C16 119.5(11)
C7 C15 H15A 107.4
C16 C15 H15A 107.4
C7 C15 H15B 107.4
C16 C15 H15B 107.4
H15A C15 H15B 107.0
C17 C16 C15 113.0(13)
C17 C16 H16A 109.0
C15 C16 H16A 109.0
C17 C16 H16B 109.0
C15 C16 H16B 109.0
H16A C16 H16B 107.8
C18 C17 C16 115.2(11)
C18 C17 H17A 108.5
C16 C17 H17A 108.5
C18 C17 H17B 108.5
C16 C17 H17B 108.5
H17A C17 H17B 107.5
C17 C18 C19 116.2(14)
C17 C18 H18A 108.2
C19 C18 H18A 108.2
C17 C18 H18B 108.2
C19 C18 H18B 108.2
H18A C18 H18B 107.4
C18 C19 C20 114.1(11)
C18 C19 H19A 108.7
C20 C19 H19A 108.7
C18 C19 H19B 108.7
C20 C19 H19B 108.7
H19A C19 H19B 107.6
C8 C20 C19 116.1(11)
C8 C20 H20A 108.2
C19 C20 H20A 108.2
C8 C20 H20B 108.2
C19 C20 H20B 108.2
H20A C20 H20B 107.4
Pt1 C21 H21A 109.5
Pt1 C21 H21B 109.5
H21A C21 H21B 109.5
Pt1 C21 H21C 109.5
H21A C21 H21C 109.5
H21B C21 H21C 109.5
Pt1 C22 H22A 109.5
Pt1 C22 H22B 109.5
H22A C22 H22B 109.5
Pt1 C22 H22C 109.5
H22A C22 H22C 109.5
H22B C22 H22C 109.5
N4 C14 C13 119.6(15)
N4 C14 H14A 120.2
C13 C14 H14A 120.2
C12 C13 C14 120.0(14)
C12 C13 H13A 120.0
C14 C13 H13A 120.0

loop_
_geom_bond_atom_site_label_1
_geom_bond_atom_site_label_2
_geom_bond_distance
Pt1 C21 2.071(11)
Pt1 C22 2.071(11)
Pt1 N2 2.127(9)
Pt1 N1 2.143(9)
Pt1 Cl1 2.433(3)
Pt1 Hg1 2.5358(10)
Hg1 Cl2 2.395(3)
N1 C1 1.369(14)
N1 C5 1.395(14)
N2 N3 1.344(12)
N2 C6 1.353(13)
N3 C9 1.303(13)
N4 C14 1.290(17)
N4 C10 1.402(16)
C1 C2 1.347(17)
C1 H1A 0.9300
C2 C3 1.382(17)
C2 H2A 0.9300
C3 C4 1.404(17)
C3 H3B 0.9300
C4 C5 1.405(16)
C4 H4B 0.9300
C5 C6 1.506(15)
C6 C7 1.460(15)
C7 C8 1.356(16)
C7 C15 1.492(16)
C8 C9 1.469(15)
C8 C20 1.493(15)
C9 C10 1.436(17)
C10 C11 1.42(2)
C11 C12 1.424(19)
C11 H11A 0.9300
C12 C13 1.41(2)
C12 H12A 0.9300
C15 C16 1.574(18)
C15 H15A 0.9700
C15 H15B 0.9700
C16 C17 1.552(18)
C16 H16A 0.9700
C16 H16B 0.9700
C17 C18 1.52(2)
C17 H17A 0.9700
C17 H17B 0.9700
C18 C19 1.53(2)
C18 H18A 0.9700
C18 H18B 0.9700
C19 C20 1.551(18)
C19 H19A 0.9700
C19 H19B 0.9700
C20 H20A 0.9700
C20 H20B 0.9700
C21 H21A 0.9600
C21 H21B 0.9600
C21 H21C 0.9600
C22 H22A 0.9600
C22 H22B 0.9600
C22 H22C 0.9600
C14 C13 1.52(3)
C14 H14A 0.9300
C13 H13A 0.9300

loop_
_geom_torsion_atom_site_label_1
_geom_torsion_atom_site_label_2
_geom_torsion_atom_site_label_3
_geom_torsion_atom_site_label_4
_geom_torsion
C21 Pt1 Hg1 Cl2 -14.7(10)
C22 Pt1 Hg1 Cl2 71.0(10)
N2 Pt1 Hg1 Cl2 170.0(10)
N1 Pt1 Hg1 Cl2 -113.8(10)
Cl1 Pt1 Hg1 Cl2 -15(8)
C21 Pt1 N1 C1 5.5(11)
C22 Pt1 N1 C1 -164(5)
N2 Pt1 N1 C1 -174.5(11)
Cl1 Pt1 N1 C1 -84.8(10)
Hg1 Pt1 N1 C1 94.6(10)
C21 Pt1 N1 C5 171.5(8)
C22 Pt1 N1 C5 2(5)
N2 Pt1 N1 C5 -8.6(8)
Cl1 Pt1 N1 C5 81.1(8)
Hg1 Pt1 N1 C5 -99.4(8)
C21 Pt1 N2 N3 -175(5)
C22 Pt1 N2 N3 5.1(9)
N1 Pt1 N2 N3 -175.8(9)
Cl1 Pt1 N2 N3 96.1(8)
Hg1 Pt1 N2 N3 -84.0(8)
C21 Pt1 N2 C6 2(6)
C22 Pt1 N2 C6 -177.9(9)
N1 Pt1 N2 C6 1.2(8)
Cl1 Pt1 N2 C6 -86.9(8)
Hg1 Pt1 N2 C6 93.0(8)
C6 N2 N3 C9 -0.7(17)
Pt1 N2 N3 C9 176.2(9)
C5 N1 C1 C2 -2.2(19)
Pt1 N1 C1 C2 163.4(11)
N1 C1 C2 C3 1(2)
C1 C2 C3 C4 -1(2)
C2 C3 C4 C5 3(2)
C1 N1 C5 C4 3.4(17)
Pt1 N1 C5 C4 -163.6(9)
C1 N1 C5 C6 -178.7(10)
Pt1 N1 C5 C6 14.3(12)
C3 C4 C5 N1 -3.6(19)
C3 C4 C5 C6 178.8(11)
N3 N2 C6 C7 11.8(16)
Pt1 N2 C6 C7 -165.1(8)
N3 N2 C6 C5 -177.3(10)
Pt1 N2 C6 C5 5.8(12)
N1 C5 C6 N2 -13.1(14)
C4 C5 C6 N2 164.6(12)
N1 C5 C6 C7 157.1(11)
C4 C5 C6 C7 -25.2(19)
N2 C6 C7 C8 -13.1(16)
C5 C6 C7 C8 177.3(11)
N2 C6 C7 C15 165.2(11)
C5 C6 C7 C15 -4.4(18)
C6 C7 C8 C9 4.0(16)
C15 C7 C8 C9 -174.2(11)
C6 C7 C8 C20 -178.2(11)
C15 C7 C8 C20 3.6(18)
N2 N3 C9 C10 178.4(11)
N2 N3 C9 C8 -8.8(18)
C7 C8 C9 N3 6.8(18)
C20 C8 C9 N3 -170.9(12)
C7 C8 C9 C10 178.7(12)
C20 C8 C9 C10 1.0(19)
C14 N4 C10 C11 -2.7(19)
C14 N4 C10 C9 177.2(13)
N3 C9 C10 N4 -149.9(11)
C8 C9 C10 N4 37.6(18)
N3 C9 C10 C11 30.0(17)
C8 C9 C10 C11 -142.5(13)
N4 C10 C11 C12 2(2)
C9 C10 C11 C12 -178.1(12)
C10 C11 C12 C13 -2(2)
C8 C7 C15 C16 -87.2(16)
C6 C7 C15 C16 94.6(14)
C7 C15 C16 C17 77.4(16)
C15 C16 C17 C18 -67.2(17)
C16 C17 C18 C19 101.0(15)
C17 C18 C19 C20 -57.4(15)
C7 C8 C20 C19 90.1(14)
C9 C8 C20 C19 -92.2(15)
C18 C19 C20 C8 -53.1(16)
C10 N4 C14 C13 4(2)
C11 C12 C13 C14 4(2)
N4 C14 C13 C12 -5(2)

loop_
_platon_squeeze_void_nr
_platon_squeeze_void_average_x
_platon_squeeze_void_average_y
_platon_squeeze_void_average_z
_platon_squeeze_void_volume
_platon_squeeze_void_count_electrons
_platon_squeeze_void_content
1 -0.406 0.500 1.000 494 327 ' '
